data_8000485
loop_
_publ_author_name
'Nie, Xiancheng'
'Su, Hao'
'Wang, Tao'
'Miao, Hui'
'Chen, Biao'
'Zhang, Guoqing'

_publ_section_title
;
 Aromatic Electrophilic Directing for Fluorescence and Room-Temperature
 Phosphorescence Modulation.
;
_journal_issue 12
_journal_name_full 'The journal of physical chemistry letters'
_journal_page_first 3099
_journal_page_last 3105
_journal_paper_doi 10.1021/acs.jpclett.1c00520
_journal_volume 12
_journal_year 2021
_chemical_formula_moiety 'C25 H19 N O'
_chemical_formula_sum 'C25 H19 N O'
_chemical_formula_weight 349.41
_space_group_crystal_system monoclinic
_space_group_IT_number 14
_space_group_name_Hall '-P 2ybc'
_space_group_name_H-M_alt 'P 1 21/c 1'
_atom_sites_solution_hydrogens geom
_audit_creation_date 2020-11-13
_audit_creation_method
;
Olex2 1.2
(compiled 2018.05.29 svn.r3508 for OlexSys, GUI svn.r5506)
;
_cell_angle_alpha 90
_cell_angle_beta 94.7508(16)
_cell_angle_gamma 90
_cell_formula_units_Z 4
_cell_length_a 9.43162(16)
_cell_length_b 11.06107(18)
_cell_length_c 17.6072(3)
_cell_measurement_reflns_used 3206
_cell_measurement_temperature 290(2)
_cell_measurement_theta_max 69.9100
_cell_measurement_theta_min 4.6950
_cell_volume 1830.54(5)
_computing_cell_refinement 'CrysAlisPro 1.171.40.53 (Rigaku OD, 2019)'
_computing_data_collection 'CrysAlisPro 1.171.40.53 (Rigaku OD, 2019)'
_computing_data_reduction 'CrysAlisPro 1.171.40.53 (Rigaku OD, 2019)'
_computing_molecular_graphics 'Olex2 (Dolomanov et al., 2009)'
_computing_publication_material 'Olex2 (Dolomanov et al., 2009)'
_computing_structure_refinement 'ShelXL (Sheldrick, 2015)'
_diffrn_ambient_temperature 290(2)
_diffrn_measured_fraction_theta_full 0.991
_diffrn_measured_fraction_theta_max 0.969
_diffrn_measurement_device_type 'SuperNova, Dual, Cu at home/near, AtlasS2'
_diffrn_radiation_type CuK\a
_diffrn_radiation_wavelength 1.54184
_diffrn_reflns_av_R_equivalents 0.0176
_diffrn_reflns_av_unetI/netI 0.0224
_diffrn_reflns_Laue_measured_fraction_full 0.991
_diffrn_reflns_Laue_measured_fraction_max 0.969
_diffrn_reflns_limit_h_max 10
_diffrn_reflns_limit_h_min -11
_diffrn_reflns_limit_k_max 13
_diffrn_reflns_limit_k_min -9
_diffrn_reflns_limit_l_max 16
_diffrn_reflns_limit_l_min -21
_diffrn_reflns_number 6548
_diffrn_reflns_point_group_measured_fraction_full 0.991
_diffrn_reflns_point_group_measured_fraction_max 0.969
_diffrn_reflns_theta_full 67.684
_diffrn_reflns_theta_max 70.068
_diffrn_reflns_theta_min 4.705
_exptl_absorpt_coefficient_mu 0.598
_exptl_absorpt_correction_T_max 1.00000
_exptl_absorpt_correction_T_min 0.85334
_exptl_absorpt_correction_type multi-scan
_exptl_absorpt_process_details
;
CrysAlisPro 1.171.40.53 (Rigaku Oxford Diffraction, 2019)
Empirical absorption correction using spherical harmonics,
 implemented in SCALE3 ABSPACK scaling algorithm.
;
_exptl_crystal_density_diffrn 1.268
_exptl_crystal_description block
_exptl_crystal_F_000 736
_exptl_crystal_size_max 0.22
_exptl_crystal_size_mid 0.21
_exptl_crystal_size_min 0.18
_refine_diff_density_max 0.170
_refine_diff_density_min -0.222
_refine_diff_density_rms 0.036
_refine_ls_extinction_coef 0.0019(3)
_refine_ls_extinction_expression Fc^*^=kFc[1+0.001xFc^2^\l^3^/sin(2\q)]^-1/4^
_refine_ls_extinction_method SHELXL
_refine_ls_goodness_of_fit_ref 1.039
_refine_ls_hydrogen_treatment constr
_refine_ls_matrix_type full
_refine_ls_number_parameters 246
_refine_ls_number_reflns 3369
_refine_ls_number_restraints 0
_refine_ls_restrained_S_all 1.039
_refine_ls_R_factor_all 0.0543
_refine_ls_R_factor_gt 0.0449
_refine_ls_shift/su_max 0.000
_refine_ls_shift/su_mean 0.000
_refine_ls_structure_factor_coef Fsqd
_refine_ls_weighting_details 'w=1/[\s^2^(Fo^2^)+(0.0686P)^2^+0.3066P] where P=(Fo^2^+2Fc^2^)/3'
_refine_ls_weighting_scheme calc
_refine_ls_wR_factor_gt 0.1208
_refine_ls_wR_factor_ref 0.1296
_reflns_Friedel_coverage 0.000
_reflns_number_gt 2773
_reflns_number_total 3369
_reflns_threshold_expression 'I > 2\s(I)'
_cod_data_source_file jz1c00520_si_006.cif
_cod_data_source_block xc40ch3
_cod_depositor_comments 'Adding full bibliography for 8000485--8000490.cif.'
_cod_database_code 8000485
_shelxl_version_number 2013-4
_shelx_space_group_comment
;
The symmetry employed for this shelxl refinement is uniquely defined
by the following loop, which should always be used as a source of
symmetry information in preference to the above space-group names.
They are only intended as comments.
;
_shelx_estimated_absorpt_t_max 0.900
_shelx_estimated_absorpt_t_min 0.880
_olex2_refinement_description
;
1. Fixed Uiso
 At 1.2 times of:
  All C(H) groups
 At 1.5 times of:
  All C(H,H,H) groups
2.a Aromatic/amide H refined with riding coordinates:
 C17(H17), C24(H24), C18(H18), C23(H23), C11(H11), C2(H2), C14(H14), C15(H15),
 C8(H8), C5(H5), C3(H3), C10(H10), C4(H4), C9(H9), C21(H21), C20(H20)
2.b Idealised Me refined as rotating group:
 C25(H25A,H25B,H25C)
;
_olex2_submission_special_instructions 'No special instructions were received'

loop_
_space_group_symop_operation_xyz
'x, y, z'
'-x, y+1/2, -z+1/2'
'-x, -y, -z'
'x, -y-1/2, z-1/2'

loop_
_atom_site_label
_atom_site_type_symbol
_atom_site_fract_x
_atom_site_fract_y
_atom_site_fract_z
_atom_site_U_iso_or_equiv
_atom_site_adp_type
_atom_site_occupancy
_atom_site_site_symmetry_order
_atom_site_calc_flag
_atom_site_refinement_flags_posn
_atom_site_refinement_flags_adp
_atom_site_refinement_flags_occupancy
_atom_site_disorder_assembly
_atom_site_disorder_group
O1 O 0.65980(14) 0.11672(12) 0.44797(7) 0.0700(4) Uani 1 1 d . . . . .
N1 N 0.78403(14) 0.74891(11) 0.84270(7) 0.0466(3) Uani 1 1 d . . . . .
C6 C 0.82611(15) 0.86043(15) 0.95092(9) 0.0475(4) Uani 1 1 d . . . . .
C12 C 0.77600(15) 0.87034(14) 0.82147(8) 0.0441(3) Uani 1 1 d . . . . .
C13 C 0.76063(16) 0.64901(14) 0.79184(8) 0.0442(4) Uani 1 1 d . . . . .
C1 C 0.81428(15) 0.74221(14) 0.92136(8) 0.0450(4) Uani 1 1 d . . . . .
C7 C 0.80155(15) 0.94210(15) 0.88708(9) 0.0471(4) Uani 1 1 d . . . . .
C19 C 0.69817(15) 0.36348(14) 0.62766(8) 0.0445(4) Uani 1 1 d . . . . .
C16 C 0.71782(15) 0.45847(14) 0.68697(8) 0.0438(3) Uani 1 1 d . . . . .
C17 C 0.61301(16) 0.54434(15) 0.69653(9) 0.0494(4) Uani 1 1 d . . . . .
H17 H 0.5269 0.5389 0.6669 0.059 Uiso 1 1 calc R . . . .
C22 C 0.66389(17) 0.19630(14) 0.50738(9) 0.0499(4) Uani 1 1 d . . . . .
C24 C 0.81126(16) 0.29514(14) 0.60548(9) 0.0481(4) Uani 1 1 d . . . . .
H24 H 0.9007 0.3053 0.6311 0.058 Uiso 1 1 calc R . . . .
C18 C 0.63269(16) 0.63711(15) 0.74840(9) 0.0497(4) Uani 1 1 d . . . . .
H18 H 0.5596 0.6919 0.7542 0.060 Uiso 1 1 calc R . . . .
C23 C 0.79482(17) 0.21317(15) 0.54692(9) 0.0525(4) Uani 1 1 d . . . . .
H23 H 0.8727 0.1686 0.5338 0.063 Uiso 1 1 calc R . . . .
C11 C 0.75002(16) 0.92079(16) 0.74938(9) 0.0526(4) Uani 1 1 d . . . . .
H11 H 0.7343 0.8724 0.7063 0.063 Uiso 1 1 calc R . . . .
C2 C 0.82877(17) 0.64076(16) 0.96759(9) 0.0538(4) Uani 1 1 d . . . . .
H2 H 0.8198 0.5631 0.9475 0.065 Uiso 1 1 calc R . . . .
C14 C 0.86555(17) 0.56394(16) 0.78484(10) 0.0577(4) Uani 1 1 d . . . . .
H14 H 0.9514 0.5701 0.8146 0.069 Uiso 1 1 calc R . . . .
C15 C 0.84378(17) 0.46972(17) 0.73391(11) 0.0599(5) Uani 1 1 d . . . . .
H15 H 0.9149 0.4122 0.7308 0.072 Uiso 1 1 calc R . . . .
C8 C 0.79869(17) 1.06767(16) 0.87951(11) 0.0596(5) Uani 1 1 d . . . . .
H8 H 0.8145 1.1170 0.9222 0.072 Uiso 1 1 calc R . . . .
C5 C 0.85548(19) 0.87587(18) 1.02898(10) 0.0599(5) Uani 1 1 d . . . . .
H5 H 0.8648 0.9531 1.0497 0.072 Uiso 1 1 calc R . . . .
C3 C 0.85720(19) 0.66024(19) 1.04505(10) 0.0622(5) Uani 1 1 d . . . . .
H3 H 0.8676 0.5941 1.0777 0.075 Uiso 1 1 calc R . . . .
C10 C 0.74840(18) 1.04503(17) 0.74391(11) 0.0616(5) Uani 1 1 d . . . . .
H10 H 0.7311 1.0810 0.6963 0.074 Uiso 1 1 calc R . . . .
C4 C 0.8706(2) 0.7761(2) 1.07525(10) 0.0682(5) Uani 1 1 d . . . . .
H4 H 0.8901 0.7861 1.1275 0.082 Uiso 1 1 calc R . . . .
C9 C 0.77214(19) 1.11772(17) 0.80819(12) 0.0654(5) Uani 1 1 d . . . . .
H9 H 0.7700 1.2014 0.8029 0.079 Uiso 1 1 calc R . . . .
C21 C 0.54935(19) 0.2596(2) 0.52893(13) 0.0778(7) Uani 1 1 d . . . . .
H21 H 0.4598 0.2479 0.5037 0.093 Uiso 1 1 calc R . . . .
C20 C 0.56745(18) 0.3413(2) 0.58843(13) 0.0797(7) Uani 1 1 d . . . . .
H20 H 0.4883 0.3830 0.6027 0.096 Uiso 1 1 calc R . . . .
C25 C 0.5307(2) 0.1028(2) 0.40176(13) 0.0882(7) Uani 1 1 d . . . . .
H25A H 0.5445 0.0470 0.3613 0.132 Uiso 1 1 calc GR . . . .
H25B H 0.5014 0.1797 0.3806 0.132 Uiso 1 1 calc GR . . . .
H25C H 0.4586 0.0723 0.4321 0.132 Uiso 1 1 calc GR . . . .

loop_
_atom_site_aniso_label
_atom_site_aniso_U_11
_atom_site_aniso_U_22
_atom_site_aniso_U_33
_atom_site_aniso_U_23
_atom_site_aniso_U_13
_atom_site_aniso_U_12
O1 0.0666(8) 0.0711(8) 0.0698(8) -0.0333(6) -0.0101(6) 0.0165(6)
N1 0.0499(7) 0.0479(7) 0.0415(7) -0.0069(5) 0.0002(5) -0.0046(6)
C6 0.0382(7) 0.0586(9) 0.0461(8) -0.0111(7) 0.0063(6) -0.0087(6)
C12 0.0355(7) 0.0491(8) 0.0479(8) -0.0049(6) 0.0048(6) -0.0047(6)
C13 0.0449(8) 0.0477(8) 0.0399(7) -0.0062(6) 0.0025(6) -0.0041(6)
C1 0.0380(7) 0.0559(9) 0.0411(7) -0.0053(7) 0.0035(6) -0.0078(6)
C7 0.0360(7) 0.0530(9) 0.0528(9) -0.0102(7) 0.0064(6) -0.0074(6)
C19 0.0382(7) 0.0476(8) 0.0482(8) -0.0063(6) 0.0066(6) -0.0026(6)
C16 0.0380(7) 0.0489(8) 0.0445(8) -0.0053(6) 0.0043(6) -0.0026(6)
C17 0.0381(7) 0.0558(9) 0.0529(9) -0.0111(7) -0.0036(6) 0.0012(7)
C22 0.0517(9) 0.0455(8) 0.0523(9) -0.0100(7) 0.0025(7) 0.0031(7)
C24 0.0415(8) 0.0516(9) 0.0502(8) -0.0042(7) -0.0035(6) 0.0060(6)
C18 0.0420(8) 0.0522(9) 0.0543(9) -0.0111(7) 0.0006(7) 0.0046(6)
C23 0.0482(8) 0.0521(9) 0.0565(9) -0.0085(7) 0.0004(7) 0.0136(7)
C11 0.0471(8) 0.0604(10) 0.0500(9) -0.0010(7) 0.0030(7) -0.0038(7)
C2 0.0501(9) 0.0594(10) 0.0519(9) -0.0012(7) 0.0045(7) -0.0090(7)
C14 0.0416(8) 0.0669(11) 0.0622(10) -0.0181(8) -0.0095(7) 0.0038(7)
C15 0.0425(8) 0.0657(11) 0.0696(11) -0.0216(9) -0.0056(7) 0.0098(8)
C8 0.0505(9) 0.0530(10) 0.0759(12) -0.0156(9) 0.0081(8) -0.0084(7)
C5 0.0593(10) 0.0720(11) 0.0490(9) -0.0174(8) 0.0083(7) -0.0139(9)
C3 0.0603(10) 0.0797(12) 0.0466(9) 0.0076(8) 0.0046(7) -0.0113(9)
C10 0.0517(9) 0.0637(11) 0.0694(11) 0.0125(9) 0.0059(8) -0.0042(8)
C4 0.0680(11) 0.0969(15) 0.0400(8) -0.0069(9) 0.0064(8) -0.0158(10)
C9 0.0562(10) 0.0509(10) 0.0895(14) 0.0033(9) 0.0082(9) -0.0072(8)
C21 0.0394(9) 0.0966(15) 0.0954(15) -0.0520(13) -0.0060(9) 0.0036(9)
C20 0.0372(8) 0.0995(15) 0.1016(15) -0.0580(13) 0.0008(9) 0.0062(9)
C25 0.0760(13) 0.0998(16) 0.0844(15) -0.0457(13) -0.0205(11) 0.0127(12)

loop_
_atom_type_symbol
_atom_type_description
_atom_type_scat_dispersion_real
_atom_type_scat_dispersion_imag
_atom_type_scat_source
C C 0.0181 0.0091 'International Tables Vol C Tables 4.2.6.8 and 6.1.1.4'
H H 0.0000 0.0000 'International Tables Vol C Tables 4.2.6.8 and 6.1.1.4'
N N 0.0311 0.0180 'International Tables Vol C Tables 4.2.6.8 and 6.1.1.4'
O O 0.0492 0.0322 'International Tables Vol C Tables 4.2.6.8 and 6.1.1.4'

loop_
_geom_angle_atom_site_label_1
_geom_angle_atom_site_label_2
_geom_angle_atom_site_label_3
_geom_angle
_geom_angle_site_symmetry_1
_geom_angle_site_symmetry_3
_geom_angle_publ_flag
C22 O1 C25 118.60(14) . . ?
C12 N1 C13 125.10(12) . . ?
C1 N1 C12 108.66(12) . . ?
C1 N1 C13 126.22(13) . . ?
C1 C6 C7 106.87(13) . . ?
C5 C6 C1 118.87(16) . . ?
C5 C6 C7 134.27(16) . . ?
N1 C12 C7 108.77(13) . . ?
C11 C12 N1 129.29(14) . . ?
C11 C12 C7 121.94(15) . . ?
C18 C13 N1 120.26(14) . . ?
C14 C13 N1 120.63(13) . . ?
C14 C13 C18 119.11(14) . . ?
N1 C1 C6 108.76(13) . . ?
C2 C1 N1 128.98(14) . . ?
C2 C1 C6 122.25(14) . . ?
C12 C7 C6 106.95(14) . . ?
C8 C7 C6 134.17(15) . . ?
C8 C7 C12 118.87(16) . . ?
C24 C19 C16 121.98(13) . . ?
C20 C19 C16 122.12(14) . . ?
C20 C19 C24 115.84(14) . . ?
C17 C16 C19 121.37(13) . . ?
C17 C16 C15 116.50(14) . . ?
C15 C16 C19 122.08(14) . . ?
C16 C17 H17 119.0 . . ?
C18 C17 C16 122.10(13) . . ?
C18 C17 H17 119.0 . . ?
O1 C22 C23 116.19(14) . . ?
O1 C22 C21 124.76(15) . . ?
C21 C22 C23 119.05(15) . . ?
C19 C24 H24 119.0 . . ?
C23 C24 C19 121.95(14) . . ?
C23 C24 H24 119.0 . . ?
C13 C18 H18 119.9 . . ?
C17 C18 C13 120.17(14) . . ?
C17 C18 H18 119.9 . . ?
C22 C23 H23 119.7 . . ?
C24 C23 C22 120.63(14) . . ?
C24 C23 H23 119.7 . . ?
C12 C11 H11 121.2 . . ?
C10 C11 C12 117.69(16) . . ?
C10 C11 H11 121.2 . . ?
C1 C2 H2 121.5 . . ?
C3 C2 C1 117.00(16) . . ?
C3 C2 H2 121.5 . . ?
C13 C14 H14 119.8 . . ?
C13 C14 C15 120.30(14) . . ?
C15 C14 H14 119.8 . . ?
C16 C15 H15 119.1 . . ?
C14 C15 C16 121.74(15) . . ?
C14 C15 H15 119.1 . . ?
C7 C8 H8 120.4 . . ?
C9 C8 C7 119.22(17) . . ?
C9 C8 H8 120.4 . . ?
C6 C5 H5 120.3 . . ?
C4 C5 C6 119.37(17) . . ?
C4 C5 H5 120.3 . . ?
C2 C3 H3 119.2 . . ?
C2 C3 C4 121.64(17) . . ?
C4 C3 H3 119.2 . . ?
C11 C10 H10 119.4 . . ?
C11 C10 C9 121.30(18) . . ?
C9 C10 H10 119.4 . . ?
C5 C4 C3 120.87(16) . . ?
C5 C4 H4 119.6 . . ?
C3 C4 H4 119.6 . . ?
C8 C9 C10 120.98(18) . . ?
C8 C9 H9 119.5 . . ?
C10 C9 H9 119.5 . . ?
C22 C21 H21 120.2 . . ?
C22 C21 C20 119.60(16) . . ?
C20 C21 H21 120.2 . . ?
C19 C20 H20 118.6 . . ?
C21 C20 C19 122.89(16) . . ?
C21 C20 H20 118.6 . . ?
O1 C25 H25A 109.5 . . ?
O1 C25 H25B 109.5 . . ?
O1 C25 H25C 109.5 . . ?
H25A C25 H25B 109.5 . . ?
H25A C25 H25C 109.5 . . ?
H25B C25 H25C 109.5 . . ?

loop_
_geom_bond_atom_site_label_1
_geom_bond_atom_site_label_2
_geom_bond_distance
_geom_bond_site_symmetry_2
_geom_bond_publ_flag
O1 C22 1.3651(19) . ?
O1 C25 1.416(2) . ?
N1 C12 1.394(2) . ?
N1 C13 1.4280(18) . ?
N1 C1 1.3926(19) . ?
C6 C1 1.408(2) . ?
C6 C7 1.446(2) . ?
C6 C5 1.390(2) . ?
C12 C7 1.406(2) . ?
C12 C11 1.390(2) . ?
C13 C18 1.380(2) . ?
C13 C14 1.378(2) . ?
C1 C2 1.386(2) . ?
C7 C8 1.395(2) . ?
C19 C16 1.482(2) . ?
C19 C24 1.389(2) . ?
C19 C20 1.384(2) . ?
C16 C17 1.391(2) . ?
C16 C15 1.395(2) . ?
C17 H17 0.9300 . ?
C17 C18 1.376(2) . ?
C22 C23 1.379(2) . ?
C22 C21 1.367(2) . ?
C24 H24 0.9300 . ?
C24 C23 1.372(2) . ?
C18 H18 0.9300 . ?
C23 H23 0.9300 . ?
C11 H11 0.9300 . ?
C11 C10 1.378(3) . ?
C2 H2 0.9300 . ?
C2 C3 1.385(2) . ?
C14 H14 0.9300 . ?
C14 C15 1.379(2) . ?
C15 H15 0.9300 . ?
C8 H8 0.9300 . ?
C8 C9 1.376(3) . ?
C5 H5 0.9300 . ?
C5 C4 1.372(3) . ?
C3 H3 0.9300 . ?
C3 C4 1.389(3) . ?
C10 H10 0.9300 . ?
C10 C9 1.391(3) . ?
C4 H4 0.9300 . ?
C9 H9 0.9300 . ?
C21 H21 0.9300 . ?
C21 C20 1.383(2) . ?
C20 H20 0.9300 . ?
C25 H25A 0.9600 . ?
C25 H25B 0.9600 . ?
C25 H25C 0.9600 . ?

loop_
_geom_torsion_atom_site_label_1
_geom_torsion_atom_site_label_2
_geom_torsion_atom_site_label_3
_geom_torsion_atom_site_label_4
_geom_torsion
_geom_torsion_site_symmetry_1
_geom_torsion_site_symmetry_2
_geom_torsion_site_symmetry_3
_geom_torsion_site_symmetry_4
_geom_torsion_publ_flag
O1 C22 C23 C24 177.19(16) . . . . ?
O1 C22 C21 C20 -177.6(2) . . . . ?
N1 C12 C7 C6 -0.02(16) . . . . ?
N1 C12 C7 C8 -179.94(14) . . . . ?
N1 C12 C11 C10 -179.65(15) . . . . ?
N1 C13 C18 C17 176.60(14) . . . . ?
N1 C13 C14 C15 -178.02(16) . . . . ?
N1 C1 C2 C3 -179.03(15) . . . . ?
C6 C1 C2 C3 -0.7(2) . . . . ?
C6 C7 C8 C9 179.60(16) . . . . ?
C6 C5 C4 C3 0.1(3) . . . . ?
C12 N1 C13 C18 -58.2(2) . . . . ?
C12 N1 C13 C14 121.14(18) . . . . ?
C12 N1 C1 C6 -0.13(17) . . . . ?
C12 N1 C1 C2 178.41(15) . . . . ?
C12 C7 C8 C9 -0.5(2) . . . . ?
C12 C11 C10 C9 0.1(3) . . . . ?
C13 N1 C12 C7 178.38(13) . . . . ?
C13 N1 C12 C11 -2.6(2) . . . . ?
C13 N1 C1 C6 -178.40(13) . . . . ?
C13 N1 C1 C2 0.1(3) . . . . ?
C13 C14 C15 C16 1.4(3) . . . . ?
C1 N1 C12 C7 0.09(17) . . . . ?
C1 N1 C12 C11 179.15(14) . . . . ?
C1 N1 C13 C18 119.76(17) . . . . ?
C1 N1 C13 C14 -60.9(2) . . . . ?
C1 C6 C7 C12 -0.06(16) . . . . ?
C1 C6 C7 C8 179.85(17) . . . . ?
C1 C6 C5 C4 -0.7(2) . . . . ?
C1 C2 C3 C4 0.0(3) . . . . ?
C7 C6 C1 N1 0.11(16) . . . . ?
C7 C6 C1 C2 -178.55(14) . . . . ?
C7 C6 C5 C4 178.70(17) . . . . ?
C7 C12 C11 C10 -0.7(2) . . . . ?
C7 C8 C9 C10 -0.1(3) . . . . ?
C19 C16 C17 C18 -176.29(15) . . . . ?
C19 C16 C15 C14 174.82(17) . . . . ?
C19 C24 C23 C22 0.4(3) . . . . ?
C16 C19 C24 C23 -175.35(15) . . . . ?
C16 C19 C20 C21 174.8(2) . . . . ?
C16 C17 C18 C13 1.5(3) . . . . ?
C17 C16 C15 C14 -2.6(3) . . . . ?
C22 C21 C20 C19 0.6(4) . . . . ?
C24 C19 C16 C17 164.98(15) . . . . ?
C24 C19 C16 C15 -12.4(3) . . . . ?
C24 C19 C20 C21 -2.2(3) . . . . ?
C18 C13 C14 C15 1.4(3) . . . . ?
C23 C22 C21 C20 1.6(3) . . . . ?
C11 C12 C7 C6 -179.17(13) . . . . ?
C11 C12 C7 C8 0.9(2) . . . . ?
C11 C10 C9 C8 0.3(3) . . . . ?
C2 C3 C4 C5 0.3(3) . . . . ?
C14 C13 C18 C17 -2.8(2) . . . . ?
C15 C16 C17 C18 1.2(3) . . . . ?
C5 C6 C1 N1 179.68(13) . . . . ?
C5 C6 C1 C2 1.0(2) . . . . ?
C5 C6 C7 C12 -179.52(17) . . . . ?
C5 C6 C7 C8 0.4(3) . . . . ?
C21 C22 C23 C24 -2.1(3) . . . . ?
C20 C19 C16 C17 -11.9(3) . . . . ?
C20 C19 C16 C15 170.75(19) . . . . ?
C20 C19 C24 C23 1.7(3) . . . . ?
C25 O1 C22 C23 -175.22(19) . . . . ?
C25 O1 C22 C21 4.0(3) . . . . ?
